data_9001809
loop_
_publ_author_name
'Zhang, L.'
'Ahsbahs, H.'
'Hafner, S. S.'
'Kutoglu, A.'

_publ_section_title
;Single-crystal compression and crystal structure of clinopyroxene up to 10
 GPa Sample: at P = 3.6 GPa Note: cell parameters obtained by linear
 regression
;
_journal_name_full 'American Mineralogist'
_journal_page_first 245
_journal_page_last 258
_journal_volume 82
_journal_year 1997
_chemical_formula_sum 'Ca Fe O6 Si2'
_chemical_name_mineral Hedenbergite
_space_group_IT_number 15
_symmetry_space_group_name_Hall '-C 2yc'
_symmetry_space_group_name_H-M 'C 1 2/c 1'
_cell_angle_alpha 90
_cell_angle_beta 104.25
_cell_angle_gamma 90
_cell_length_a 9.756
_cell_length_b 8.906
_cell_length_c 5.189
_cell_formula_units_Z 4
_cell_volume 436.984
_database_code_amcsd 0001865
_diffrn_ambient_pressure 3.6e+06
_exptl_crystal_density_diffrn 3.771
_cod_original_formula_sum 'Ca Fe Si2 O6'
_cod_database_code 9001809

loop_
_space_group_symop_operation_xyz
x,y,z
1/2+x,1/2+y,z
x,-y,1/2+z
1/2+x,1/2-y,1/2+z
-x,y,1/2-z
1/2-x,1/2+y,1/2-z
-x,-y,-z
1/2-x,1/2-y,-z

loop_
_atom_site_label
_atom_site_fract_x
_atom_site_fract_y
_atom_site_fract_z
_atom_site_U_iso_or_equiv
Ca 0.00000 0.30210 0.25000 0.00709
Fe 0.00000 0.90860 0.25000 0.00570
Si 0.28768 0.09394 0.23127 0.00519
O1 0.11987 0.09107 0.15330 0.00874
O2 0.36200 0.24843 0.32509 0.01153
O3 0.35217 0.02278 0.98826 0.00760

loop_
_cod_related_entry_id
_cod_related_entry_database
_cod_related_entry_code
1 AMCSD 0001865
